data_9015859
loop_
_publ_author_name
'Halenius, U.'
'Bosi, F.'

_publ_section_title
;
 Cation ordering in Pb2+-bearing, Mn3+-rich pargasite from Langban, Sweden
;
_journal_name_full 'American Mineralogist'
_journal_page_first 1635
_journal_page_last 1640
_journal_paper_doi 10.2138/am.2012.4137
_journal_volume 97
_journal_year 2012
_chemical_compound_source 'Langban, Sweden'
_chemical_formula_sum 'Al1.898 Ca1.93 Fe0.05 H2 K0.06 Mg4.24 Mn0.57 Na1.8 O24 Pb0.134 Si6.372'
_chemical_name_mineral Pargasite
_space_group_IT_number 12
_symmetry_space_group_name_Hall '-C 2y'
_symmetry_space_group_name_H-M 'C 1 2/m 1'
_cell_angle_alpha 90
_cell_angle_beta 105.445
_cell_angle_gamma 90
_cell_formula_units_Z 2
_cell_length_a 9.9448
_cell_length_b 18.0171
_cell_length_c 5.2829
_cell_volume 912.387
_database_code_amcsd 0019530
_exptl_crystal_density_diffrn 3.284
_cod_original_formula_sum 'Na1.8 Pb.134 K.06 Mg4.24 Mn.57 Fe.05 Al1.898 Ca1.93 Si6.372 O24 H2'
_cod_database_code 9015859

loop_
_space_group_symop_operation_xyz
x,y,z
1/2+x,1/2+y,z
x,-y,z
1/2+x,1/2-y,z
-x,y,-z
1/2-x,1/2+y,-z
-x,-y,-z
1/2-x,1/2-y,-z

loop_
_atom_site_aniso_label
_atom_site_aniso_U_11
_atom_site_aniso_U_22
_atom_site_aniso_U_33
_atom_site_aniso_U_12
_atom_site_aniso_U_13
_atom_site_aniso_U_23
NaA2 0.02890 0.04800 0.12400 0.00000 0.03800 0.00000
Pb2+A2 0.02890 0.04800 0.12400 0.00000 0.03800 0.00000
KA2 0.02890 0.04800 0.12400 0.00000 0.03800 0.00000
MgM1 0.00750 0.00630 0.00530 0.00000 0.00230 0.00000
Mn3+M1 0.00750 0.00630 0.00530 0.00000 0.00230 0.00000
Fe3+M1 0.00750 0.00630 0.00530 0.00000 0.00230 0.00000
AlM1 0.00750 0.00630 0.00530 0.00000 0.00230 0.00000
MgM2 0.00560 0.00510 0.00490 0.00000 0.00180 0.00000
Mn3+M2 0.00560 0.00510 0.00490 0.00000 0.00180 0.00000
AlM2 0.00560 0.00510 0.00490 0.00000 0.00180 0.00000
MgM3 0.00670 0.00560 0.00500 0.00000 0.00170 0.00000
Mn3+M3 0.00670 0.00560 0.00500 0.00000 0.00170 0.00000
AlM3 0.00670 0.00560 0.00500 0.00000 0.00170 0.00000
CaM4 0.01130 0.00740 0.01010 0.00000 0.00564 0.00000
SiT1 0.00660 0.00710 0.00710 -0.00048 0.00154 -0.00030
AlT1 0.00660 0.00710 0.00710 -0.00048 0.00154 -0.00030
SiT2 0.00610 0.00688 0.00595 -0.00047 0.00168 0.00010
O1 0.00780 0.01080 0.00840 -0.00100 0.00170 0.00020
O2 0.00570 0.00910 0.00790 0.00020 0.00140 0.00030
O3 0.00690 0.00950 0.01020 0.00000 0.00190 0.00000
O4 0.01150 0.00850 0.01090 -0.00260 0.00410 -0.00040
O5 0.00930 0.01500 0.00890 -0.00040 0.00040 0.00480
O6 0.00880 0.01390 0.01290 0.00080 0.00290 -0.00510
O7 0.00940 0.01290 0.01690 0.00000 0.00290 0.00000

loop_
_atom_site_label
_atom_site_fract_x
_atom_site_fract_y
_atom_site_fract_z
_atom_site_occupancy
_atom_site_U_iso_or_equiv
_atom_site_type_symbol
_atom_site_attached_hydrogens
NaA2 0.00000 0.47416 0.00000 0.90000 0.06390 Na 0
Pb2+A2 0.00000 0.47416 0.00000 0.06700 0.06390 Pb 0
KA2 0.00000 0.47416 0.00000 0.03000 0.06390 K 0
MgM1 0.00000 0.08888 0.50000 0.91000 0.00620 Mg 0
Mn3+M1 0.00000 0.08888 0.50000 0.05500 0.00620 Mn 0
Fe3+M1 0.00000 0.08888 0.50000 0.02500 0.00620 Fe 0
AlM1 0.00000 0.08888 0.50000 0.01000 0.00620 Al 0
MgM2 0.00000 0.17595 0.00000 0.80500 0.00510 Mg 0
Mn3+M2 0.00000 0.17595 0.00000 0.14000 0.00510 Mn 0
AlM2 0.00000 0.17595 0.00000 0.05500 0.00510 Al 0
MgM3 0.00000 0.00000 0.00000 0.81000 0.00580 Mg 0
Mn3+M3 0.00000 0.00000 0.00000 0.04000 0.00580 Mn 0
AlM3 0.00000 0.00000 0.00000 0.14000 0.00580 Al 0
CaM4 0.00000 0.27952 0.50000 0.96500 0.00906 Ca 0
Mn2+M4* 0.00000 0.26280 0.50000 0.07000 0.01100 Mn 0
SiT1 0.27974 0.08489 0.30315 0.59300 0.00699 Si 0
AlT1 0.27974 0.08489 0.30315 0.40700 0.00699 Al 0
SiT2 0.28968 0.17254 0.81127 1.00000 0.00629 Si 0
O1 0.10767 0.08634 0.21947 1.00000 0.00910 O 0
O2 0.12024 0.17250 0.72790 1.00000 0.00760 O 0
O3 0.10770 0.00000 0.71802 1.00000 0.00890 O 0
O4 0.36588 0.24907 0.78694 1.00000 0.01010 O 0
O5 0.34870 0.13969 0.11256 1.00000 0.01140 O 0
O6 0.34450 0.11446 0.61330 1.00000 0.01180 O 0
O7 0.34069 0.00000 0.27340 1.00000 0.01320 O 0
H3 0.21000 0.00000 0.76600 1.00000 0.01300 H 0

loop_
_cod_changelog_entry_id
_cod_changelog_entry_author
_cod_changelog_entry_date
_cod_changelog_entry_text
1
;cod-tools version 3.8.0
Id: cif_guess_AMCSD_atom_types 9581 2023-05-17 12:35:41Z saulius
;
2023-05-23T09:21:25+03:00
;Derived atom types and hydrogen counts
from atom names that follow the AMCSD naming convention
(Wat == water, O-H == hydroxyl).
;

loop_
_cod_related_entry_id
_cod_related_entry_database
_cod_related_entry_code
1 AMCSD 0019530
